data_7242419
loop_
_publ_author_name
'Santoro, Orlando'
'Elsegood, Mark R. J.'
'Teat, Simon J.'
'Yamato, Takehiko'
'Redshaw, Carl'

_publ_section_title
;
 Lithium calix[4]arenes: structural studies and use in the ring opening
 polymerization of cyclic esters
;
_journal_issue 19
_journal_name_full 'RSC Advances'
_journal_page_first 11304
_journal_page_last 11317
_journal_paper_doi 10.1039/D1RA00175B
_journal_volume 11
_journal_year 2021
_chemical_formula_moiety 'C94 H122 Li6 O10, C6 H14'
_chemical_formula_sum 'C100 H136 Li6 O10'
_chemical_formula_weight 1539.72
_space_group_crystal_system triclinic
_space_group_IT_number 2
_space_group_name_Hall '-P 1'
_space_group_name_H-M_alt 'P -1'
_atom_sites_solution_hydrogens mixed
_atom_sites_solution_primary direct
_atom_sites_solution_secondary difmap
_audit_creation_method SHELXL-2018/3
_audit_update_record
;
2021-03-03 deposited with the CCDC.	2021-03-08 downloaded from the CCDC.
;
_cell_angle_alpha 102.6019(11)
_cell_angle_beta 91.2345(12)
_cell_angle_gamma 93.5123(12)
_cell_formula_units_Z 1
_cell_length_a 10.5688(9)
_cell_length_b 13.1163(11)
_cell_length_c 17.2651(14)
_cell_measurement_reflns_used 6645
_cell_measurement_temperature 150(2)
_cell_measurement_theta_max 33.13
_cell_measurement_theta_min 2.92
_cell_volume 2329.8(3)
_computing_cell_refinement 'Bruker SAINT'
_computing_data_collection 'Bruker APEX 2'
_computing_data_reduction 'Bruker SAINT'
_computing_molecular_graphics 'Bruker SHELXTL'
_computing_publication_material 'Bruker SHELXTL and local programs'
_computing_structure_refinement 'SHELXL-2018/3 (Sheldrick, 2018)'
_computing_structure_solution 'SHELXS-97 (Sheldrick, 2008)'
_diffrn_ambient_temperature 150(2)
_diffrn_measured_fraction_theta_full 0.995
_diffrn_measured_fraction_theta_max 0.980
_diffrn_measurement_device_type 'Bruker APEX 2 CCD diffractometer'
_diffrn_measurement_method '\w rotation with narrow frames'
_diffrn_radiation_monochromator 'silicon 111'
_diffrn_radiation_type synchrotron
_diffrn_radiation_wavelength 0.7749
_diffrn_reflns_av_R_equivalents 0.0613
_diffrn_reflns_av_unetI/netI 0.0879
_diffrn_reflns_Laue_measured_fraction_full 0.995
_diffrn_reflns_Laue_measured_fraction_max 0.980
_diffrn_reflns_limit_h_max 15
_diffrn_reflns_limit_h_min -15
_diffrn_reflns_limit_k_max 18
_diffrn_reflns_limit_k_min -18
_diffrn_reflns_limit_l_max 24
_diffrn_reflns_limit_l_min -24
_diffrn_reflns_number 34077
_diffrn_reflns_point_group_measured_fraction_full 0.995
_diffrn_reflns_point_group_measured_fraction_max 0.980
_diffrn_reflns_theta_full 27.706
_diffrn_reflns_theta_max 33.619
_diffrn_reflns_theta_min 2.914
_diffrn_source 'ALS Station 11.3.1'
_exptl_absorpt_coefficient_mu 0.080
_exptl_absorpt_correction_T_max 0.993
_exptl_absorpt_correction_T_min 0.990
_exptl_absorpt_correction_type multi-scan
_exptl_absorpt_process_details 'SADABS v2008/1, Sheldrick, G.M., (2008)'
_exptl_crystal_colour colourless
_exptl_crystal_density_diffrn 1.097
_exptl_crystal_density_method 'not measured'
_exptl_crystal_description block
_exptl_crystal_F_000 834
_exptl_crystal_recrystallization_method 'Re-crystallisation from solvent: hexane'
_exptl_crystal_size_max 0.150
_exptl_crystal_size_mid 0.100
_exptl_crystal_size_min 0.100
_refine_diff_density_max 0.659
_refine_diff_density_min -0.363
_refine_diff_density_rms 0.060
_refine_ls_extinction_method none
_refine_ls_goodness_of_fit_ref 1.058
_refine_ls_hydrogen_treatment mixed
_refine_ls_matrix_type full
_refine_ls_number_parameters 561
_refine_ls_number_reflns 13962
_refine_ls_number_restraints 77
_refine_ls_restrained_S_all 1.057
_refine_ls_R_factor_all 0.0995
_refine_ls_R_factor_gt 0.0717
_refine_ls_shift/su_max 0.000
_refine_ls_shift/su_mean 0.000
_refine_ls_structure_factor_coef Fsqd
_refine_ls_weighting_details 'w=1/[\s^2^(Fo^2^)+(0.1157P)^2^+0.3793P] where P=(Fo^2^+2Fc^2^)/3'
_refine_ls_weighting_scheme calc
_refine_ls_wR_factor_gt 0.2039
_refine_ls_wR_factor_ref 0.2283
_reflns_Friedel_coverage 0.000
_reflns_number_gt 9552
_reflns_number_total 13962
_reflns_threshold_expression 'I > 2\s(I)'
_cod_data_source_file d1ra00175b2.cif
_cod_data_source_block 9
_cod_database_code 7242419
_shelx_shelxl_version_number 2018/3
_shelx_space_group_comment
; 
The symmetry employed for this shelxl refinement is uniquely defined 
by the following loop, which should always be used as a source of 
symmetry information in preference to the above space-group names. 
They are only intended as comments. 
;
_shelx_estimated_absorpt_t_min 0.988
_shelx_estimated_absorpt_t_max 0.992

loop_
_space_group_symop_operation_xyz
'x, y, z'
'-x, -y, -z'

loop_
_atom_site_label
_atom_site_type_symbol
_atom_site_fract_x
_atom_site_fract_y
_atom_site_fract_z
_atom_site_U_iso_or_equiv
_atom_site_adp_type
_atom_site_occupancy
_atom_site_site_symmetry_order
_atom_site_calc_flag
_atom_site_refinement_flags_posn
_atom_site_refinement_flags_adp
_atom_site_refinement_flags_occupancy
_atom_site_disorder_assembly
_atom_site_disorder_group
Li1 Li 0.4339(3) 0.4127(2) 0.34121(18) 0.0357(6) Uani 1 1 d . . . . .
Li2 Li 0.3177(3) 0.3971(2) 0.46024(17) 0.0314(6) Uani 1 1 d . . . . .
Li3 Li 0.4417(3) 0.5787(2) 0.49550(17) 0.0300(6) Uani 1 1 d . . . . .
O1 O 0.16495(10) 0.31470(9) 0.43065(6) 0.0274(2) Uani 1 1 d . . . . .
O2 O 0.32763(10) 0.51053(9) 0.40241(6) 0.0272(2) Uani 1 1 d . . . . .
O3 O 0.60169(11) 0.53071(9) 0.44748(6) 0.0276(2) Uani 1 1 d . . . . .
O4 O 0.46486(10) 0.32315(8) 0.41411(6) 0.0272(2) Uani 1 1 d . . . . .
O5 O 0.40939(14) 0.35945(14) 0.23097(9) 0.0528(4) Uani 1 1 d D . . . .
H5A H 0.331(2) 0.383(2) 0.2088(18) 0.079 Uiso 1 1 d D U . . .
H5B H 0.374(3) 0.2871(14) 0.2110(18) 0.079 Uiso 1 1 d D U . . .
C1 C 0.16183(15) 0.28403(12) 0.34786(9) 0.0263(3) Uani 1 1 d . . . . .
C2 C 0.21938(15) 0.19396(12) 0.31312(9) 0.0264(3) Uani 1 1 d . . . . .
C3 C 0.21076(16) 0.16153(13) 0.23019(10) 0.0300(3) Uani 1 1 d . . . . .
H3 H 0.247523 0.098796 0.205555 0.036 Uiso 1 1 calc R U . . .
C4 C 0.15005(16) 0.21824(13) 0.18268(9) 0.0302(3) Uani 1 1 d . . . . .
C5 C 0.10220(15) 0.31299(13) 0.22070(10) 0.0295(3) Uani 1 1 d . . . . .
H5 H 0.064009 0.354548 0.189206 0.035 Uiso 1 1 calc R U . . .
C6 C 0.10858(15) 0.34844(12) 0.30296(9) 0.0271(3) Uani 1 1 d . . . . .
C7 C 0.14168(19) 0.18210(15) 0.09166(10) 0.0370(4) Uani 1 1 d . . . . .
C8 C 0.2091(4) 0.0820(3) 0.06251(14) 0.0911(12) Uani 1 1 d . . . . .
H8A H 0.168909 0.025354 0.084157 0.137 Uiso 1 1 calc R U . . .
H8B H 0.298505 0.093572 0.080276 0.137 Uiso 1 1 calc R U . . .
H8C H 0.203057 0.062626 0.004359 0.137 Uiso 1 1 calc R U . . .
C9 C 0.1996(3) 0.2672(2) 0.05334(14) 0.0784(10) Uani 1 1 d . . . . .
H9A H 0.191814 0.243823 -0.004584 0.118 Uiso 1 1 calc R U . . .
H9B H 0.289479 0.281390 0.069777 0.118 Uiso 1 1 calc R U . . .
H9C H 0.154960 0.331227 0.070131 0.118 Uiso 1 1 calc R U . . .
C10 C 0.0043(3) 0.1593(3) 0.06394(14) 0.0758(9) Uani 1 1 d . . . . .
H10A H -0.041845 0.222481 0.081167 0.114 Uiso 1 1 calc R U . . .
H10B H -0.033357 0.102904 0.086815 0.114 Uiso 1 1 calc R U . . .
H10C H -0.001063 0.137860 0.005864 0.114 Uiso 1 1 calc R U . . .
C11 C 0.06892(15) 0.45675(12) 0.34158(10) 0.0284(3) Uani 1 1 d . . . . .
H11A H -0.019526 0.463433 0.324281 0.034 Uiso 1 1 calc R U . . .
H11B H 0.071116 0.464646 0.399955 0.034 Uiso 1 1 calc R U . . .
C12 C 0.27886(15) 0.56584(12) 0.35338(9) 0.0254(3) Uani 1 1 d . . . . .
C13 C 0.15367(14) 0.54374(12) 0.32090(9) 0.0258(3) Uani 1 1 d . . . . .
C14 C 0.10690(15) 0.60388(13) 0.27063(9) 0.0285(3) Uani 1 1 d . . . . .
H14 H 0.022482 0.588163 0.249470 0.034 Uiso 1 1 calc R U . . .
C15 C 0.17872(16) 0.68582(13) 0.25025(10) 0.0302(3) Uani 1 1 d . . . . .
C16 C 0.30286(16) 0.70523(12) 0.28177(10) 0.0291(3) Uani 1 1 d . . . . .
H16 H 0.354415 0.760344 0.268417 0.035 Uiso 1 1 calc R U . . .
C17 C 0.35430(15) 0.64752(12) 0.33179(9) 0.0266(3) Uani 1 1 d . . . . .
C18 C 0.12747(19) 0.75481(15) 0.19700(12) 0.0399(4) Uani 1 1 d . . . . .
C19 C -0.0033(2) 0.7183(2) 0.16214(18) 0.0642(7) Uani 1 1 d . . . . .
H19A H -0.030020 0.764728 0.128305 0.096 Uiso 1 1 calc R U . . .
H19B H -0.062831 0.719723 0.205064 0.096 Uiso 1 1 calc R U . . .
H19C H -0.002457 0.646696 0.130316 0.096 Uiso 1 1 calc R U . . .
C20 C 0.1226(3) 0.86662(19) 0.2477(2) 0.0860(11) Uani 1 1 d . . . . .
H20A H 0.093918 0.912864 0.214306 0.129 Uiso 1 1 calc R U . . .
H20B H 0.207422 0.892076 0.270530 0.129 Uiso 1 1 calc R U . . .
H20C H 0.063482 0.866082 0.290585 0.129 Uiso 1 1 calc R U . . .
C21 C 0.2169(3) 0.7588(3) 0.1298(2) 0.0929(12) Uani 1 1 d . . . . .
H21A H 0.224609 0.687809 0.098250 0.139 Uiso 1 1 calc R U . . .
H21B H 0.300621 0.788797 0.151946 0.139 Uiso 1 1 calc R U . . .
H21C H 0.183249 0.802447 0.095817 0.139 Uiso 1 1 calc R U . . .
C22 C 0.49202(15) 0.67075(12) 0.36046(9) 0.0275(3) Uani 1 1 d . . . . .
H22A H 0.524786 0.736587 0.346591 0.033 Uiso 1 1 calc R U . . .
H22B H 0.497015 0.681334 0.419028 0.033 Uiso 1 1 calc R U . . .
C23 C 0.62336(14) 0.51607(12) 0.37023(9) 0.0250(3) Uani 1 1 d . . . . .
C24 C 0.57501(14) 0.58356(12) 0.32452(9) 0.0261(3) Uani 1 1 d . . . . .
C25 C 0.60011(15) 0.56823(13) 0.24407(9) 0.0297(3) Uani 1 1 d . . . . .
H25 H 0.569398 0.615809 0.214943 0.036 Uiso 1 1 calc R U . . .
C26 C 0.66849(16) 0.48593(14) 0.20436(9) 0.0307(3) Uani 1 1 d . . . . .
C27 C 0.70960(15) 0.41714(13) 0.24956(10) 0.0291(3) Uani 1 1 d . . . . .
H27 H 0.755179 0.359609 0.224219 0.035 Uiso 1 1 calc R U . . .
C28 C 0.68676(14) 0.42913(12) 0.33013(9) 0.0268(3) Uani 1 1 d . . . . .
C29 C 0.69121(18) 0.46568(16) 0.11481(10) 0.0376(4) Uani 1 1 d . . . . .
C30 C 0.6694(3) 0.5614(2) 0.08097(14) 0.0620(7) Uani 1 1 d . . . . .
H30A H 0.578921 0.573850 0.081828 0.093 Uiso 1 1 calc R U . . .
H30B H 0.697342 0.549206 0.026142 0.093 Uiso 1 1 calc R U . . .
H30C H 0.717957 0.622667 0.113150 0.093 Uiso 1 1 calc R U . . .
C31 C 0.6011(3) 0.3737(2) 0.07160(13) 0.0643(7) Uani 1 1 d . . . . .
H31A H 0.615290 0.311744 0.092922 0.096 Uiso 1 1 calc R U . . .
H31B H 0.617450 0.358489 0.014704 0.096 Uiso 1 1 calc R U . . .
H31C H 0.513110 0.391973 0.079569 0.096 Uiso 1 1 calc R U . . .
C32 C 0.8272(2) 0.4361(2) 0.09859(12) 0.0507(5) Uani 1 1 d . . . . .
H32A H 0.886483 0.490397 0.130337 0.076 Uiso 1 1 calc R U . . .
H32B H 0.842985 0.429872 0.042072 0.076 Uiso 1 1 calc R U . . .
H32C H 0.839460 0.368985 0.112943 0.076 Uiso 1 1 calc R U . . .
C33 C 0.72550(15) 0.34413(13) 0.37151(10) 0.0289(3) Uani 1 1 d . . . . .
H33A H 0.814367 0.328819 0.359283 0.035 Uiso 1 1 calc R U . . .
H33B H 0.721497 0.369972 0.429676 0.035 Uiso 1 1 calc R U . . .
C34 C 0.51352(15) 0.23921(12) 0.36872(9) 0.0257(3) Uani 1 1 d . . . . .
C35 C 0.64104(15) 0.24406(13) 0.34616(10) 0.0285(3) Uani 1 1 d . . . . .
C36 C 0.68861(17) 0.15759(14) 0.29580(11) 0.0332(3) Uani 1 1 d . . . . .
H36 H 0.774516 0.162203 0.281084 0.040 Uiso 1 1 calc R U . . .
C37 C 0.61489(18) 0.06486(13) 0.26634(11) 0.0342(4) Uani 1 1 d . . . . .
C38 C 0.49011(17) 0.06112(13) 0.29057(10) 0.0315(3) Uani 1 1 d . . . . .
H38 H 0.438126 -0.001569 0.272049 0.038 Uiso 1 1 calc R U . . .
C39 C 0.43803(15) 0.14485(12) 0.34063(9) 0.0272(3) Uani 1 1 d . . . . .
C40 C 0.6655(2) -0.02969(16) 0.20996(14) 0.0480(5) Uani 1 1 d . . . . .
C41 C 0.7983(3) -0.0080(2) 0.18456(19) 0.0686(8) Uani 1 1 d . . . . .
H41A H 0.856974 0.005675 0.230966 0.103 Uiso 1 1 calc R U . . .
H41B H 0.800859 0.053273 0.160635 0.103 Uiso 1 1 calc R U . . .
H41C H 0.823446 -0.068920 0.145595 0.103 Uiso 1 1 calc R U . . .
C42 C 0.6565(4) -0.1237(2) 0.2466(2) 0.0985(14) Uani 1 1 d . . . . .
H42A H 0.679116 -0.185533 0.207532 0.148 Uiso 1 1 calc R U . . .
H42B H 0.569580 -0.135108 0.263038 0.148 Uiso 1 1 calc R U . . .
H42C H 0.714991 -0.111884 0.292947 0.148 Uiso 1 1 calc R U . . .
C43 C 0.5802(4) -0.0554(3) 0.1324(2) 0.1031(14) Uani 1 1 d . . . . .
H43A H 0.591092 0.001882 0.104513 0.155 Uiso 1 1 calc R U . . .
H43B H 0.491161 -0.063871 0.145944 0.155 Uiso 1 1 calc R U . . .
H43C H 0.604779 -0.120498 0.098065 0.155 Uiso 1 1 calc R U . . .
C44 C 0.30035(15) 0.13673(12) 0.36112(9) 0.0274(3) Uani 1 1 d . . . . .
H44A H 0.292054 0.166859 0.418420 0.033 Uiso 1 1 calc R U . . .
H44B H 0.269421 0.062036 0.350553 0.033 Uiso 1 1 calc R U . . .
C45 C 0.05355(17) 0.27870(16) 0.46695(10) 0.0373(4) Uani 1 1 d . . . . .
H45A H 0.038995 0.201749 0.449285 0.045 Uiso 1 1 calc R U . . .
H45B H -0.021990 0.311337 0.451010 0.045 Uiso 1 1 calc R U . . .
C46 C 0.0745(2) 0.30846(17) 0.55531(11) 0.0416(4) Uani 1 1 d . . . . .
H46A H -0.007769 0.300814 0.580559 0.050 Uiso 1 1 calc R U . . .
H46B H 0.105434 0.383113 0.570721 0.050 Uiso 1 1 calc R U . . .
C47 C 0.1681(2) 0.2436(2) 0.58686(13) 0.0536(5) Uani 1 1 d . . . . .
H47A H 0.137783 0.169557 0.572446 0.080 Uiso 1 1 calc R U . . .
H47B H 0.176522 0.266304 0.644802 0.080 Uiso 1 1 calc R U . . .
H47C H 0.250833 0.252796 0.563784 0.080 Uiso 1 1 calc R U . . .
C48 C 0.7833(4) 0.1007(4) 0.5108(2) 0.1202(16) Uani 1 1 d D U . . .
H48A H 0.824032 0.165169 0.543909 0.180 Uiso 0.581(7) 1 calc R U P A 1
H48B H 0.826881 0.040401 0.520080 0.180 Uiso 0.581(7) 1 calc R U P A 1
H48C H 0.787951 0.103680 0.454743 0.180 Uiso 0.581(7) 1 calc R U P A 1
H48D H 0.856589 0.076821 0.479804 0.180 Uiso 0.419(7) 1 calc R U P A 2
H48E H 0.767667 0.171977 0.505976 0.180 Uiso 0.419(7) 1 calc R U P A 2
H48F H 0.800413 0.100278 0.566776 0.180 Uiso 0.419(7) 1 calc R U P A 2
C49 C 0.6528(5) 0.0903(4) 0.5310(3) 0.0606(13) Uani 0.581(7) 1 d D U P A 1
H49A H 0.612931 0.154000 0.523567 0.073 Uiso 0.581(7) 1 calc R U P A 1
H49B H 0.651618 0.091117 0.588496 0.073 Uiso 0.581(7) 1 calc R U P A 1
C50 C 0.5680(4) -0.0029(4) 0.4886(3) 0.0486(11) Uani 0.581(7) 1 d D U P A 1
H50A H 0.572299 -0.008295 0.430602 0.058 Uiso 0.581(7) 1 calc R U P A 1
H50B H 0.600535 -0.067259 0.500347 0.058 Uiso 0.581(7) 1 calc R U P A 1
C49X C 0.6760(7) 0.0335(6) 0.4822(4) 0.067(2) Uani 0.419(7) 1 d D U P A 2
H49C H 0.698070 -0.037783 0.485293 0.081 Uiso 0.419(7) 1 calc R U P A 2
H49D H 0.665605 0.033300 0.425015 0.081 Uiso 0.419(7) 1 calc R U P A 2
C50X C 0.5468(7) 0.0478(5) 0.5167(4) 0.0540(16) Uani 0.419(7) 1 d D U P A 2
H50C H 0.512737 0.111342 0.504359 0.065 Uiso 0.419(7) 1 calc R U P A 2
H50D H 0.554719 0.058225 0.575197 0.065 Uiso 0.419(7) 1 calc R U P A 2

loop_
_atom_site_aniso_label
_atom_site_aniso_U_11
_atom_site_aniso_U_22
_atom_site_aniso_U_33
_atom_site_aniso_U_23
_atom_site_aniso_U_13
_atom_site_aniso_U_12
Li1 0.0373(16) 0.0378(15) 0.0329(15) 0.0096(12) -0.0028(12) 0.0046(12)
Li2 0.0313(14) 0.0348(14) 0.0267(13) 0.0054(11) -0.0050(11) -0.0010(11)
Li3 0.0298(13) 0.0312(13) 0.0284(13) 0.0064(11) -0.0055(11) 0.0006(11)
O1 0.0278(5) 0.0331(6) 0.0209(5) 0.0056(4) -0.0005(4) 0.0007(4)
O2 0.0281(5) 0.0296(5) 0.0248(5) 0.0090(4) -0.0069(4) 0.0014(4)
O3 0.0297(5) 0.0328(6) 0.0198(5) 0.0055(4) -0.0040(4) 0.0005(4)
O4 0.0280(5) 0.0275(5) 0.0246(5) 0.0021(4) -0.0024(4) 0.0034(4)
O5 0.0422(8) 0.0746(11) 0.0359(7) 0.0077(7) -0.0057(6) -0.0223(7)
C1 0.0265(7) 0.0300(7) 0.0212(7) 0.0041(6) -0.0027(5) -0.0023(6)
C2 0.0282(7) 0.0272(7) 0.0235(7) 0.0061(6) -0.0009(5) -0.0015(6)
C3 0.0358(8) 0.0280(7) 0.0248(7) 0.0038(6) -0.0009(6) -0.0009(6)
C4 0.0340(8) 0.0326(8) 0.0229(7) 0.0061(6) -0.0041(6) -0.0047(6)
C5 0.0296(8) 0.0326(8) 0.0269(7) 0.0098(6) -0.0060(6) -0.0017(6)
C6 0.0245(7) 0.0287(7) 0.0278(7) 0.0071(6) -0.0037(6) -0.0012(6)
C7 0.0475(10) 0.0391(9) 0.0226(7) 0.0049(7) -0.0032(7) -0.0022(8)
C8 0.158(3) 0.089(2) 0.0259(10) -0.0036(12) -0.0040(15) 0.060(2)
C9 0.122(3) 0.0800(19) 0.0270(10) 0.0121(11) 0.0000(13) -0.0433(17)
C10 0.0633(16) 0.116(2) 0.0339(11) -0.0066(13) -0.0125(11) -0.0140(16)
C11 0.0258(7) 0.0309(7) 0.0286(7) 0.0067(6) -0.0020(6) 0.0032(6)
C12 0.0275(7) 0.0262(7) 0.0223(7) 0.0047(5) -0.0037(5) 0.0034(5)
C13 0.0253(7) 0.0277(7) 0.0233(7) 0.0032(6) -0.0029(5) 0.0032(5)
C14 0.0284(7) 0.0301(7) 0.0259(7) 0.0034(6) -0.0059(6) 0.0048(6)
C15 0.0345(8) 0.0300(7) 0.0267(7) 0.0074(6) -0.0059(6) 0.0060(6)
C16 0.0326(8) 0.0273(7) 0.0280(7) 0.0079(6) -0.0035(6) 0.0023(6)
C17 0.0280(7) 0.0265(7) 0.0248(7) 0.0046(6) -0.0038(6) 0.0032(6)
C18 0.0446(10) 0.0396(9) 0.0393(10) 0.0176(8) -0.0113(8) 0.0049(8)
C19 0.0574(14) 0.0602(14) 0.0826(18) 0.0381(13) -0.0343(13) -0.0051(11)
C20 0.110(2) 0.0365(12) 0.110(3) 0.0161(14) -0.059(2) 0.0106(13)
C21 0.0734(19) 0.157(3) 0.075(2) 0.080(2) 0.0038(15) 0.022(2)
C22 0.0289(7) 0.0268(7) 0.0269(7) 0.0068(6) -0.0035(6) -0.0002(6)
C23 0.0231(7) 0.0299(7) 0.0214(7) 0.0061(6) -0.0046(5) -0.0016(5)
C24 0.0257(7) 0.0286(7) 0.0237(7) 0.0062(6) -0.0036(5) -0.0003(6)
C25 0.0299(8) 0.0347(8) 0.0262(7) 0.0117(6) -0.0042(6) -0.0020(6)
C26 0.0291(8) 0.0393(9) 0.0238(7) 0.0087(6) -0.0027(6) -0.0019(6)
C27 0.0260(7) 0.0346(8) 0.0258(7) 0.0051(6) -0.0014(6) 0.0019(6)
C28 0.0233(7) 0.0308(7) 0.0264(7) 0.0074(6) -0.0032(5) 0.0003(6)
C29 0.0383(9) 0.0501(10) 0.0241(8) 0.0086(7) 0.0004(6) 0.0000(8)
C30 0.0813(18) 0.0788(17) 0.0356(11) 0.0283(11) 0.0126(11) 0.0217(14)
C31 0.0664(15) 0.0881(19) 0.0283(10) -0.0001(11) -0.0031(10) -0.0257(13)
C32 0.0449(11) 0.0748(15) 0.0328(10) 0.0115(10) 0.0082(8) 0.0048(10)
C33 0.0244(7) 0.0343(8) 0.0293(8) 0.0093(6) -0.0032(6) 0.0049(6)
C34 0.0288(7) 0.0273(7) 0.0217(7) 0.0066(5) -0.0033(5) 0.0049(6)
C35 0.0288(7) 0.0306(7) 0.0282(7) 0.0101(6) -0.0016(6) 0.0051(6)
C36 0.0327(8) 0.0337(8) 0.0366(9) 0.0123(7) 0.0052(7) 0.0095(7)
C37 0.0413(9) 0.0302(8) 0.0327(8) 0.0076(6) 0.0074(7) 0.0094(7)
C38 0.0388(9) 0.0275(7) 0.0287(8) 0.0065(6) 0.0029(6) 0.0044(6)
C39 0.0321(8) 0.0278(7) 0.0227(7) 0.0072(6) -0.0004(6) 0.0042(6)
C40 0.0554(12) 0.0345(9) 0.0536(12) 0.0046(9) 0.0213(10) 0.0104(9)
C41 0.0611(15) 0.0535(14) 0.0856(19) -0.0020(13) 0.0340(14) 0.0122(12)
C42 0.139(3) 0.0395(13) 0.128(3) 0.0257(16) 0.080(3) 0.0350(17)
C43 0.087(2) 0.124(3) 0.070(2) -0.045(2) 0.0081(17) 0.022(2)
C44 0.0323(8) 0.0257(7) 0.0245(7) 0.0068(6) -0.0009(6) 0.0008(6)
C45 0.0284(8) 0.0536(11) 0.0307(8) 0.0124(8) 0.0015(6) -0.0015(7)
C46 0.0446(10) 0.0500(11) 0.0291(8) 0.0058(8) 0.0086(7) 0.0023(8)
C47 0.0593(14) 0.0649(14) 0.0392(11) 0.0204(10) -0.0083(10) -0.0036(11)
C48 0.097(3) 0.178(5) 0.083(3) 0.036(3) -0.004(2) -0.044(3)
C49 0.080(3) 0.051(2) 0.051(3) 0.011(2) -0.003(2) 0.007(2)
C50 0.066(3) 0.050(2) 0.0337(19) 0.0119(18) -0.0024(17) 0.021(2)
C49X 0.076(4) 0.073(4) 0.056(4) 0.023(3) 0.008(3) 0.000(3)
C50X 0.080(4) 0.044(3) 0.039(3) 0.012(3) 0.001(3) 0.012(3)

loop_
_atom_type_symbol
_atom_type_description
_atom_type_scat_dispersion_real
_atom_type_scat_dispersion_imag
_atom_type_scat_source
C C 0.0043 0.0021 'International Tables Vol C Tables 4.2.6.8 and 6.1.1.4'
H H 0.0000 0.0000 'International Tables Vol C Tables 4.2.6.8 and 6.1.1.4'
Li Li 0.0000 0.0001 'International Tables Vol C Tables 4.2.6.8 and 6.1.1.4'
O O 0.0139 0.0076 'International Tables Vol C Tables 4.2.6.8 and 6.1.1.4'

loop_
_geom_angle_atom_site_label_1
_geom_angle_atom_site_label_2
_geom_angle_atom_site_label_3
_geom_angle
_geom_angle_site_symmetry_1
_geom_angle_site_symmetry_3
_geom_angle_publ_flag
O5 Li1 O2 123.49(17) . . ?
O5 Li1 O4 122.10(18) . . ?
O2 Li1 O4 101.05(15) . . ?
O5 Li1 C23 111.21(16) . . ?
O2 Li1 C23 96.85(14) . . ?
O4 Li1 C23 96.26(13) . . ?
O5 Li1 C34 94.28(14) . . ?
O2 Li1 C34 129.91(15) . . ?
O4 Li1 C34 29.95(7) . . ?
C23 Li1 C34 98.28(12) . . ?
O5 Li1 C12 97.11(14) . . ?
O2 Li1 C12 28.99(6) . . ?
O4 Li1 C12 129.31(16) . . ?
C23 Li1 C12 97.81(12) . . ?
C34 Li1 C12 155.39(15) . . ?
O5 Li1 C28 92.18(13) . . ?
O2 Li1 C28 128.37(15) . . ?
O4 Li1 C28 85.70(12) . . ?
C23 Li1 C28 31.78(7) . . ?
C34 Li1 C28 74.34(9) . . ?
C12 Li1 C28 126.70(13) . . ?
O5 Li1 C24 94.06(13) . . ?
O2 Li1 C24 84.92(12) . . ?
O4 Li1 C24 127.60(15) . . ?
C23 Li1 C24 31.84(6) . . ?
C34 Li1 C24 127.60(13) . . ?
C12 Li1 C24 73.29(9) . . ?
C28 Li1 C24 53.71(8) . . ?
O3 Li2 O1 136.93(18) 2_666 . ?
O3 Li2 O2 97.59(14) 2_666 . ?
O1 Li2 O2 109.21(14) . . ?
O3 Li2 O4 97.00(14) 2_666 . ?
O1 Li2 O4 111.37(15) . . ?
O2 Li2 O4 98.00(14) . . ?
O3 Li2 C1 167.38(17) 2_666 . ?
O1 Li2 C1 30.46(6) . . ?
O2 Li2 C1 90.08(11) . . ?
O4 Li2 C1 91.82(12) . . ?
Li1 Li2 C1 79.42(12) . . ?
Li3 Li2 C1 139.83(14) . . ?
Li3 Li2 C1 140.79(14) 2_666 . ?
O3 Li3 O3 100.87(13) 2_666 . ?
O3 Li3 O4 96.43(13) 2_666 2_666 ?
O3 Li3 O4 91.77(12) . 2_666 ?
O3 Li3 O2 92.64(12) 2_666 . ?
O3 Li3 O2 96.43(13) . . ?
O4 Li3 O2 166.43(16) 2_666 . ?
C1 O1 C45 114.09(12) . . ?
C1 O1 Li2 106.43(13) . . ?
C45 O1 Li2 139.45(14) . . ?
C12 O2 Li1 107.36(13) . . ?
C12 O2 Li2 152.39(13) . . ?
Li1 O2 Li2 78.64(13) . . ?
C12 O2 Li3 121.65(12) . . ?
Li1 O2 Li3 102.28(13) . . ?
Li2 O2 Li3 81.66(12) . . ?
C23 O3 Li2 136.13(14) . 2_666 ?
C23 O3 Li3 125.92(13) . 2_666 ?
Li2 O3 Li3 86.54(13) 2_666 2_666 ?
C23 O3 Li3 124.13(12) . . ?
Li2 O3 Li3 86.91(13) 2_666 . ?
Li3 O3 Li3 79.13(13) 2_666 . ?
C34 O4 Li1 103.98(13) . . ?
C34 O4 Li2 150.52(13) . . ?
Li1 O4 Li2 77.86(13) . . ?
C34 O4 Li3 124.44(12) . 2_666 ?
Li1 O4 Li3 102.41(13) . 2_666 ?
Li2 O4 Li3 82.67(12) . 2_666 ?
Li1 O5 H5A 112.9(17) . . ?
Li1 O5 H5B 119.8(18) . . ?
H5A O5 H5B 87.4(19) . . ?
C2 C1 O1 118.46(13) . . ?
C2 C1 C6 122.24(14) . . ?
O1 C1 C6 119.16(14) . . ?
C2 C1 Li2 108.47(12) . . ?
C6 C1 Li2 110.05(12) . . ?
C1 C2 C3 117.89(14) . . ?
C1 C2 C44 122.05(13) . . ?
C3 C2 C44 119.80(14) . . ?
C4 C3 C2 122.16(15) . . ?
C4 C3 H3 118.9 . . ?
C2 C3 H3 118.9 . . ?
C3 C4 C5 117.38(14) . . ?
C3 C4 C7 121.69(15) . . ?
C5 C4 C7 120.84(15) . . ?
C6 C5 C4 122.44(14) . . ?
C6 C5 H5 118.8 . . ?
C4 C5 H5 118.8 . . ?
C5 C6 C1 117.44(15) . . ?
C5 C6 C11 120.96(14) . . ?
C1 C6 C11 121.42(14) . . ?
C10 C7 C9 108.7(2) . . ?
C10 C7 C8 107.2(2) . . ?
C9 C7 C8 108.8(2) . . ?
C10 C7 C4 109.52(17) . . ?
C9 C7 C4 110.35(16) . . ?
C8 C7 C4 112.16(16) . . ?
C7 C8 H8A 109.5 . . ?
C7 C8 H8B 109.5 . . ?
H8A C8 H8B 109.5 . . ?
C7 C8 H8C 109.5 . . ?
H8A C8 H8C 109.5 . . ?
H8B C8 H8C 109.5 . . ?
C7 C9 H9A 109.5 . . ?
C7 C9 H9B 109.5 . . ?
H9A C9 H9B 109.5 . . ?
C7 C9 H9C 109.5 . . ?
H9A C9 H9C 109.5 . . ?
H9B C9 H9C 109.5 . . ?
C7 C10 H10A 109.5 . . ?
C7 C10 H10B 109.5 . . ?
H10A C10 H10B 109.5 . . ?
C7 C10 H10C 109.5 . . ?
H10A C10 H10C 109.5 . . ?
H10B C10 H10C 109.5 . . ?
C13 C11 C6 112.65(13) . . ?
C13 C11 H11A 109.1 . . ?
C6 C11 H11A 109.1 . . ?
C13 C11 H11B 109.1 . . ?
C6 C11 H11B 109.1 . . ?
H11A C11 H11B 107.8 . . ?
O2 C12 C13 121.82(14) . . ?
O2 C12 C17 119.88(13) . . ?
C13 C12 C17 118.29(14) . . ?
C13 C12 Li1 119.60(12) . . ?
C17 C12 Li1 103.48(12) . . ?
C14 C13 C12 119.72(14) . . ?
C14 C13 C11 119.72(14) . . ?
C12 C13 C11 120.55(13) . . ?
C15 C14 C13 122.71(15) . . ?
C15 C14 H14 118.6 . . ?
C13 C14 H14 118.6 . . ?
C14 C15 C16 116.72(14) . . ?
C14 C15 C18 123.38(15) . . ?
C16 C15 C18 119.89(16) . . ?
C17 C16 C15 122.91(15) . . ?
C17 C16 H16 118.5 . . ?
C15 C16 H16 118.5 . . ?
C16 C17 C12 119.61(14) . . ?
C16 C17 C22 119.45(14) . . ?
C12 C17 C22 120.91(13) . . ?
C19 C18 C21 108.8(2) . . ?
C19 C18 C15 113.43(17) . . ?
C21 C18 C15 109.95(18) . . ?
C19 C18 C20 108.3(2) . . ?
C21 C18 C20 108.2(3) . . ?
C15 C18 C20 108.03(17) . . ?
C18 C19 H19A 109.5 . . ?
C18 C19 H19B 109.5 . . ?
H19A C19 H19B 109.5 . . ?
C18 C19 H19C 109.5 . . ?
H19A C19 H19C 109.5 . . ?
H19B C19 H19C 109.5 . . ?
C18 C20 H20A 109.5 . . ?
C18 C20 H20B 109.5 . . ?
H20A C20 H20B 109.5 . . ?
C18 C20 H20C 109.5 . . ?
H20A C20 H20C 109.5 . . ?
H20B C20 H20C 109.5 . . ?
C18 C21 H21A 109.5 . . ?
C18 C21 H21B 109.5 . . ?
H21A C21 H21B 109.5 . . ?
C18 C21 H21C 109.5 . . ?
H21A C21 H21C 109.5 . . ?
H21B C21 H21C 109.5 . . ?
C24 C22 C17 112.51(13) . . ?
C24 C22 H22A 109.1 . . ?
C17 C22 H22A 109.1 . . ?
C24 C22 H22B 109.1 . . ?
C17 C22 H22B 109.1 . . ?
H22A C22 H22B 107.8 . . ?
O3 C23 C28 121.42(13) . . ?
O3 C23 C24 120.57(14) . . ?
C28 C23 C24 117.85(13) . . ?
O3 C23 Li1 89.91(12) . . ?
C28 C23 Li1 88.00(12) . . ?
C24 C23 Li1 88.11(12) . . ?
C25 C24 C23 119.90(14) . . ?
C25 C24 C22 118.57(14) . . ?
C23 C24 C22 121.49(13) . . ?
C25 C24 Li1 106.13(12) . . ?
C23 C24 Li1 60.05(10) . . ?
C22 C24 Li1 101.83(12) . . ?
C24 C25 C26 122.86(15) . . ?
C24 C25 H25 118.6 . . ?
C26 C25 H25 118.6 . . ?
C25 C26 C27 116.29(14) . . ?
C25 C26 C29 123.07(15) . . ?
C27 C26 C29 120.52(16) . . ?
C28 C27 C26 122.96(15) . . ?
C28 C27 H27 118.5 . . ?
C26 C27 H27 118.5 . . ?
C27 C28 C23 119.89(14) . . ?
C27 C28 C33 118.30(14) . . ?
C23 C28 C33 121.73(14) . . ?
C27 C28 Li1 106.16(12) . . ?
C23 C28 Li1 60.21(11) . . ?
C33 C28 Li1 100.96(12) . . ?
C30 C29 C32 108.21(18) . . ?
C30 C29 C31 109.2(2) . . ?
C32 C29 C31 108.1(2) . . ?
C30 C29 C26 112.01(17) . . ?
C32 C29 C26 110.24(15) . . ?
C31 C29 C26 109.03(16) . . ?
C29 C30 H30A 109.5 . . ?
C29 C30 H30B 109.5 . . ?
H30A C30 H30B 109.5 . . ?
C29 C30 H30C 109.5 . . ?
H30A C30 H30C 109.5 . . ?
H30B C30 H30C 109.5 . . ?
C29 C31 H31A 109.5 . . ?
C29 C31 H31B 109.5 . . ?
H31A C31 H31B 109.5 . . ?
C29 C31 H31C 109.5 . . ?
H31A C31 H31C 109.5 . . ?
H31B C31 H31C 109.5 . . ?
C29 C32 H32A 109.5 . . ?
C29 C32 H32B 109.5 . . ?
H32A C32 H32B 109.5 . . ?
C29 C32 H32C 109.5 . . ?
H32A C32 H32C 109.5 . . ?
H32B C32 H32C 109.5 . . ?
C35 C33 C28 112.24(12) . . ?
C35 C33 H33A 109.2 . . ?
C28 C33 H33A 109.2 . . ?
C35 C33 H33B 109.2 . . ?
C28 C33 H33B 109.2 . . ?
H33A C33 H33B 107.9 . . ?
O4 C34 C35 120.48(14) . . ?
O4 C34 C39 121.10(14) . . ?
C35 C34 C39 118.40(14) . . ?
O4 C34 Li1 46.06(10) . . ?
C35 C34 Li1 102.25(12) . . ?
C39 C34 Li1 118.68(12) . . ?
C36 C35 C34 119.79(15) . . ?
C36 C35 C33 119.06(15) . . ?
C34 C35 C33 121.04(14) . . ?
C37 C36 C35 122.54(16) . . ?
C37 C36 H36 118.7 . . ?
C35 C36 H36 118.7 . . ?
C38 C37 C36 116.69(16) . . ?
C38 C37 C40 120.37(17) . . ?
C36 C37 C40 122.94(17) . . ?
C39 C38 C37 123.11(16) . . ?
C39 C38 H38 118.4 . . ?
C37 C38 H38 118.4 . . ?
C38 C39 C34 119.46(15) . . ?
C38 C39 C44 120.04(14) . . ?
C34 C39 C44 120.43(14) . . ?
C42 C40 C41 111.5(2) . . ?
C42 C40 C37 110.26(19) . . ?
C41 C40 C37 112.86(18) . . ?
C42 C40 C43 107.8(3) . . ?
C41 C40 C43 106.0(2) . . ?
C37 C40 C43 108.2(2) . . ?
C40 C41 H41A 109.5 . . ?
C40 C41 H41B 109.5 . . ?
H41A C41 H41B 109.5 . . ?
C40 C41 H41C 109.5 . . ?
H41A C41 H41C 109.5 . . ?
H41B C41 H41C 109.5 . . ?
C40 C42 H42A 109.5 . . ?
C40 C42 H42B 109.5 . . ?
H42A C42 H42B 109.5 . . ?
C40 C42 H42C 109.5 . . ?
H42A C42 H42C 109.5 . . ?
H42B C42 H42C 109.5 . . ?
C40 C43 H43A 109.5 . . ?
C40 C43 H43B 109.5 . . ?
H43A C43 H43B 109.5 . . ?
C40 C43 H43C 109.5 . . ?
H43A C43 H43C 109.5 . . ?
H43B C43 H43C 109.5 . . ?
C39 C44 C2 111.45(13) . . ?
C39 C44 H44A 109.3 . . ?
C2 C44 H44A 109.3 . . ?
C39 C44 H44B 109.3 . . ?
C2 C44 H44B 109.3 . . ?
H44A C44 H44B 108.0 . . ?
O1 C45 C46 108.44(15) . . ?
O1 C45 H45A 110.0 . . ?
C46 C45 H45A 110.0 . . ?
O1 C45 H45B 110.0 . . ?
C46 C45 H45B 110.0 . . ?
H45A C45 H45B 108.4 . . ?
C45 C46 C47 113.63(18) . . ?
C45 C46 H46A 108.8 . . ?
C47 C46 H46A 108.8 . . ?
C45 C46 H46B 108.8 . . ?
C47 C46 H46B 108.8 . . ?
H46A C46 H46B 107.7 . . ?
C46 C47 H47A 109.5 . . ?
C46 C47 H47B 109.5 . . ?
H47A C47 H47B 109.5 . . ?
C46 C47 H47C 109.5 . . ?
H47A C47 H47C 109.5 . . ?
H47B C47 H47C 109.5 . . ?
C49 C48 H48A 109.5 . . ?
C49 C48 H48B 109.5 . . ?
H48A C48 H48B 109.5 . . ?
C49 C48 H48C 109.5 . . ?
H48A C48 H48C 109.5 . . ?
H48B C48 H48C 109.5 . . ?
C49X C48 H48D 109.5 . . ?
C49X C48 H48E 109.5 . . ?
H48D C48 H48E 109.5 . . ?
C49X C48 H48F 109.5 . . ?
H48D C48 H48F 109.5 . . ?
H48E C48 H48F 109.5 . . ?
C48 C49 C50 120.2(4) . . ?
C48 C49 H49A 107.3 . . ?
C50 C49 H49A 107.3 . . ?
C48 C49 H49B 107.3 . . ?
C50 C49 H49B 107.3 . . ?
H49A C49 H49B 106.9 . . ?
C50 C50 C49 113.6(6) 2_656 . ?
C50 C50 H50A 108.9 2_656 . ?
C49 C50 H50A 108.9 . . ?
C50 C50 H50B 108.9 2_656 . ?
C49 C50 H50B 108.9 . . ?
H50A C50 H50B 107.7 . . ?
C48 C49X C50X 123.3(7) . . ?
C48 C49X H49C 106.5 . . ?
C50X C49X H49C 106.5 . . ?
C48 C49X H49D 106.5 . . ?
C50X C49X H49D 106.5 . . ?
H49C C49X H49D 106.5 . . ?
C49X C50X C50X 111.7(8) . 2_656 ?
C49X C50X H50C 109.3 . . ?
C50X C50X H50C 109.3 2_656 . ?
C49X C50X H50D 109.3 . . ?
C50X C50X H50D 109.3 2_656 . ?
H50C C50X H50D 108.0 . . ?

loop_
_geom_bond_atom_site_label_1
_geom_bond_atom_site_label_2
_geom_bond_distance
_geom_bond_site_symmetry_2
_geom_bond_publ_flag
Li1 O5 1.885(3) . ?
Li1 O2 1.913(3) . ?
Li1 O4 1.935(3) . ?
Li1 C23 2.329(4) . ?
Li1 C34 2.608(3) . ?
Li1 C12 2.645(3) . ?
Li1 C28 2.682(4) . ?
Li1 C24 2.687(4) . ?
Li2 O3 1.829(3) 2_666 ?
Li2 O1 1.883(3) . ?
Li2 O2 1.963(3) . ?
Li2 O4 1.973(3) . ?
Li2 C1 2.643(3) . ?
Li3 O3 1.948(3) 2_666 ?
Li3 O3 1.976(3) . ?
Li3 O4 1.992(3) 2_666 ?
Li3 O2 1.998(3) . ?
O1 C1 1.3970(18) . ?
O1 C45 1.447(2) . ?
O2 C12 1.3429(17) . ?
O3 C23 1.3322(18) . ?
O4 C34 1.3421(18) . ?
O5 H5A 0.999(19) . ?
O5 H5B 0.983(19) . ?
C1 C2 1.386(2) . ?
C1 C6 1.399(2) . ?
C2 C3 1.401(2) . ?
C2 C44 1.517(2) . ?
C3 C4 1.393(2) . ?
C3 H3 0.9500 . ?
C4 C5 1.402(2) . ?
C4 C7 1.538(2) . ?
C5 C6 1.393(2) . ?
C5 H5 0.9500 . ?
C6 C11 1.520(2) . ?
C7 C10 1.510(3) . ?
C7 C9 1.522(3) . ?
C7 C8 1.526(3) . ?
C8 H8A 0.9800 . ?
C8 H8B 0.9800 . ?
C8 H8C 0.9800 . ?
C9 H9A 0.9800 . ?
C9 H9B 0.9800 . ?
C9 H9C 0.9800 . ?
C10 H10A 0.9800 . ?
C10 H10B 0.9800 . ?
C10 H10C 0.9800 . ?
C11 C13 1.516(2) . ?
C11 H11A 0.9900 . ?
C11 H11B 0.9900 . ?
C12 C13 1.414(2) . ?
C12 C17 1.416(2) . ?
C13 C14 1.396(2) . ?
C14 C15 1.390(2) . ?
C14 H14 0.9500 . ?
C15 C16 1.397(2) . ?
C15 C18 1.536(2) . ?
C16 C17 1.389(2) . ?
C16 H16 0.9500 . ?
C17 C22 1.518(2) . ?
C18 C19 1.503(3) . ?
C18 C21 1.520(4) . ?
C18 C20 1.540(3) . ?
C19 H19A 0.9800 . ?
C19 H19B 0.9800 . ?
C19 H19C 0.9800 . ?
C20 H20A 0.9800 . ?
C20 H20B 0.9800 . ?
C20 H20C 0.9800 . ?
C21 H21A 0.9800 . ?
C21 H21B 0.9800 . ?
C21 H21C 0.9800 . ?
C22 C24 1.516(2) . ?
C22 H22A 0.9900 . ?
C22 H22B 0.9900 . ?
C23 C28 1.413(2) . ?
C23 C24 1.418(2) . ?
C24 C25 1.393(2) . ?
C25 C26 1.397(2) . ?
C25 H25 0.9500 . ?
C26 C27 1.397(2) . ?
C26 C29 1.537(2) . ?
C27 C28 1.393(2) . ?
C27 H27 0.9500 . ?
C28 C33 1.521(2) . ?
C29 C30 1.523(3) . ?
C29 C32 1.528(3) . ?
C29 C31 1.535(3) . ?
C30 H30A 0.9800 . ?
C30 H30B 0.9800 . ?
C30 H30C 0.9800 . ?
C31 H31A 0.9800 . ?
C31 H31B 0.9800 . ?
C31 H31C 0.9800 . ?
C32 H32A 0.9800 . ?
C32 H32B 0.9800 . ?
C32 H32C 0.9800 . ?
C33 C35 1.517(2) . ?
C33 H33A 0.9900 . ?
C33 H33B 0.9900 . ?
C34 C35 1.412(2) . ?
C34 C39 1.416(2) . ?
C35 C36 1.398(2) . ?
C36 C37 1.393(3) . ?
C36 H36 0.9500 . ?
C37 C38 1.393(3) . ?
C37 C40 1.532(3) . ?
C38 C39 1.392(2) . ?
C38 H38 0.9500 . ?
C39 C44 1.508(2) . ?
C40 C42 1.503(4) . ?
C40 C41 1.509(3) . ?
C40 C43 1.559(4) . ?
C41 H41A 0.9800 . ?
C41 H41B 0.9800 . ?
C41 H41C 0.9800 . ?
C42 H42A 0.9800 . ?
C42 H42B 0.9800 . ?
C42 H42C 0.9800 . ?
C43 H43A 0.9800 . ?
C43 H43B 0.9800 . ?
C43 H43C 0.9800 . ?
C44 H44A 0.9900 . ?
C44 H44B 0.9900 . ?
C45 C46 1.498(3) . ?
C45 H45A 0.9900 . ?
C45 H45B 0.9900 . ?
C46 C47 1.511(3) . ?
C46 H46A 0.9900 . ?
C46 H46B 0.9900 . ?
C47 H47A 0.9800 . ?
C47 H47B 0.9800 . ?
C47 H47C 0.9800 . ?
C48 C49X 1.403(8) . ?
C48 C49 1.435(6) . ?
C48 H48A 0.9800 . ?
C48 H48B 0.9800 . ?
C48 H48C 0.9800 . ?
C48 H48D 0.9800 . ?
C48 H48E 0.9800 . ?
C48 H48F 0.9800 . ?
C49 C50 1.510(7) . ?
C49 H49A 0.9900 . ?
C49 H49B 0.9900 . ?
C50 C50 1.501(9) 2_656 ?
C50 H50A 0.9900 . ?
C50 H50B 0.9900 . ?
C49X C50X 1.508(9) . ?
C49X H49C 0.9900 . ?
C49X H49D 0.9900 . ?
C50X C50X 1.547(14) 2_656 ?
C50X H50C 0.9900 . ?
C50X H50D 0.9900 . ?

loop_
_geom_torsion_atom_site_label_1
_geom_torsion_atom_site_label_2
_geom_torsion_atom_site_label_3
_geom_torsion_atom_site_label_4
_geom_torsion
_geom_torsion_site_symmetry_1
_geom_torsion_site_symmetry_2
_geom_torsion_site_symmetry_3
_geom_torsion_site_symmetry_4
_geom_torsion_publ_flag
O3 Li2 O1 C1 179.1(2) 2_666 . . . ?
O2 Li2 O1 C1 53.86(17) . . . . ?
O4 Li2 O1 C1 -53.27(17) . . . . ?
O3 Li2 O1 C45 1.7(4) 2_666 . . . ?
O2 Li2 O1 C45 -123.5(2) . . . . ?
O4 Li2 O1 C45 129.35(19) . . . . ?
C1 Li2 O1 C45 -177.4(3) . . . . ?
C45 O1 C1 C2 -94.83(17) . . . . ?
Li2 O1 C1 C2 87.03(17) . . . . ?
C45 O1 C1 C6 89.37(18) . . . . ?
Li2 O1 C1 C6 -88.76(17) . . . . ?
C45 O1 C1 Li2 178.13(18) . . . . ?
O1 C1 C2 C3 177.24(14) . . . . ?
C6 C1 C2 C3 -7.1(2) . . . . ?
Li2 C1 C2 C3 -136.74(14) . . . . ?
O1 C1 C2 C44 -8.6(2) . . . . ?
C6 C1 C2 C44 167.06(14) . . . . ?
Li2 C1 C2 C44 37.42(18) . . . . ?
C1 C2 C3 C4 1.9(2) . . . . ?
C44 C2 C3 C4 -172.43(15) . . . . ?
C2 C3 C4 C5 3.0(2) . . . . ?
C2 C3 C4 C7 179.74(16) . . . . ?
C3 C4 C5 C6 -2.9(2) . . . . ?
C7 C4 C5 C6 -179.73(15) . . . . ?
C4 C5 C6 C1 -1.9(2) . . . . ?
C4 C5 C6 C11 173.27(15) . . . . ?
C2 C1 C6 C5 7.1(2) . . . . ?
O1 C1 C6 C5 -177.26(14) . . . . ?
Li2 C1 C6 C5 136.08(14) . . . . ?
C2 C1 C6 C11 -168.05(14) . . . . ?
O1 C1 C6 C11 7.6(2) . . . . ?
Li2 C1 C6 C11 -39.09(19) . . . . ?
C3 C4 C7 C10 117.5(2) . . . . ?
C5 C4 C7 C10 -65.8(2) . . . . ?
C3 C4 C7 C9 -122.9(2) . . . . ?
C5 C4 C7 C9 53.8(3) . . . . ?
C3 C4 C7 C8 -1.4(3) . . . . ?
C5 C4 C7 C8 175.2(2) . . . . ?
C5 C6 C11 C13 -64.91(19) . . . . ?
C1 C6 C11 C13 110.08(17) . . . . ?
Li1 O2 C12 C13 101.06(17) . . . . ?
Li2 O2 C12 C13 2.3(4) . . . . ?
Li3 O2 C12 C13 -141.91(16) . . . . ?
Li1 O2 C12 C17 -77.72(18) . . . . ?
Li2 O2 C12 C17 -176.5(2) . . . . ?
Li3 O2 C12 C17 39.3(2) . . . . ?
Li2 O2 C12 Li1 -98.8(3) . . . . ?
Li3 O2 C12 Li1 117.03(18) . . . . ?
O2 C12 C13 C14 179.57(14) . . . . ?
C17 C12 C13 C14 -1.6(2) . . . . ?
Li1 C12 C13 C14 -129.24(15) . . . . ?
O2 C12 C13 C11 0.8(2) . . . . ?
C17 C12 C13 C11 179.65(14) . . . . ?
Li1 C12 C13 C11 52.0(2) . . . . ?
C6 C11 C13 C14 109.26(16) . . . . ?
C6 C11 C13 C12 -72.01(18) . . . . ?
C12 C13 C14 C15 0.2(2) . . . . ?
C11 C13 C14 C15 178.96(15) . . . . ?
C13 C14 C15 C16 0.9(2) . . . . ?
C13 C14 C15 C18 -178.15(16) . . . . ?
C14 C15 C16 C17 -0.6(2) . . . . ?
C18 C15 C16 C17 178.47(16) . . . . ?
C15 C16 C17 C12 -0.8(2) . . . . ?
C15 C16 C17 C22 177.29(15) . . . . ?
O2 C12 C17 C16 -179.27(14) . . . . ?
C13 C12 C17 C16 1.9(2) . . . . ?
Li1 C12 C17 C16 136.81(15) . . . . ?
O2 C12 C17 C22 2.7(2) . . . . ?
C13 C12 C17 C22 -176.16(14) . . . . ?
Li1 C12 C17 C22 -41.26(17) . . . . ?
C14 C15 C18 C19 -6.0(3) . . . . ?
C16 C15 C18 C19 175.0(2) . . . . ?
C14 C15 C18 C21 -128.1(2) . . . . ?
C16 C15 C18 C21 52.9(3) . . . . ?
C14 C15 C18 C20 114.1(2) . . . . ?
C16 C15 C18 C20 -65.0(3) . . . . ?
C16 C17 C22 C24 -110.48(16) . . . . ?
C12 C17 C22 C24 67.59(19) . . . . ?
Li2 O3 C23 C28 93.4(2) 2_666 . . . ?
Li3 O3 C23 C28 -36.8(2) 2_666 . . . ?
Li3 O3 C23 C28 -138.93(16) . . . . ?
Li2 O3 C23 C24 -91.2(2) 2_666 . . . ?
Li3 O3 C23 C24 138.54(16) 2_666 . . . ?
Li3 O3 C23 C24 36.4(2) . . . . ?
Li2 O3 C23 Li1 -178.99(19) 2_666 . . . ?
Li3 O3 C23 Li1 50.78(16) 2_666 . . . ?
Li3 O3 C23 Li1 -51.32(16) . . . . ?
O3 C23 C24 C25 179.01(14) . . . . ?
C28 C23 C24 C25 -5.5(2) . . . . ?
Li1 C23 C24 C25 -92.21(16) . . . . ?
O3 C23 C24 C22 -3.1(2) . . . . ?
C28 C23 C24 C22 172.41(14) . . . . ?
Li1 C23 C24 C22 85.66(16) . . . . ?
O3 C23 C24 Li1 -88.78(15) . . . . ?
C28 C23 C24 Li1 86.74(15) . . . . ?
C17 C22 C24 C25 70.17(18) . . . . ?
C17 C22 C24 C23 -107.73(16) . . . . ?
C17 C22 C24 Li1 -45.76(15) . . . . ?
C23 C24 C25 C26 2.2(2) . . . . ?
C22 C24 C25 C26 -175.73(15) . . . . ?
Li1 C24 C25 C26 -62.12(18) . . . . ?
C24 C25 C26 C27 1.1(2) . . . . ?
C24 C25 C26 C29 177.10(16) . . . . ?
C25 C26 C27 C28 -1.0(2) . . . . ?
C29 C26 C27 C28 -177.14(15) . . . . ?
C26 C27 C28 C23 -2.3(2) . . . . ?
C26 C27 C28 C33 174.56(15) . . . . ?
C26 C27 C28 Li1 62.18(19) . . . . ?
O3 C23 C28 C27 -178.99(14) . . . . ?
C24 C23 C28 C27 5.5(2) . . . . ?
Li1 C23 C28 C27 92.34(16) . . . . ?
O3 C23 C28 C33 4.2(2) . . . . ?
C24 C23 C28 C33 -171.27(14) . . . . ?
Li1 C23 C28 C33 -84.47(16) . . . . ?
O3 C23 C28 Li1 88.67(15) . . . . ?
C24 C23 C28 Li1 -86.81(15) . . . . ?
C25 C26 C29 C30 18.2(3) . . . . ?
C27 C26 C29 C30 -165.98(18) . . . . ?
C25 C26 C29 C32 138.71(19) . . . . ?
C27 C26 C29 C32 -45.4(2) . . . . ?
C25 C26 C29 C31 -102.8(2) . . . . ?
C27 C26 C29 C31 73.0(2) . . . . ?
C27 C28 C33 C35 -71.31(19) . . . . ?
C23 C28 C33 C35 105.55(17) . . . . ?
Li1 C28 C33 C35 43.92(16) . . . . ?
Li1 O4 C34 C35 76.98(17) . . . . ?
Li2 O4 C34 C35 167.0(2) . . . . ?
Li3 O4 C34 C35 -39.1(2) 2_666 . . . ?
Li1 O4 C34 C39 -101.37(17) . . . . ?
Li2 O4 C34 C39 -11.4(3) . . . . ?
Li3 O4 C34 C39 142.58(15) 2_666 . . . ?
Li2 O4 C34 Li1 90.0(3) . . . . ?
Li3 O4 C34 Li1 -116.05(18) 2_666 . . . ?
O4 C34 C35 C36 -176.98(14) . . . . ?
C39 C34 C35 C36 1.4(2) . . . . ?
Li1 C34 C35 C36 -131.09(15) . . . . ?
O4 C34 C35 C33 -0.8(2) . . . . ?
C39 C34 C35 C33 177.56(13) . . . . ?
Li1 C34 C35 C33 45.05(17) . . . . ?
C28 C33 C35 C36 106.43(17) . . . . ?
C28 C33 C35 C34 -69.73(19) . . . . ?
C34 C35 C36 C37 -0.2(2) . . . . ?
C33 C35 C36 C37 -176.38(15) . . . . ?
C35 C36 C37 C38 -1.0(3) . . . . ?
C35 C36 C37 C40 178.92(17) . . . . ?
C36 C37 C38 C39 1.0(3) . . . . ?
C40 C37 C38 C39 -178.96(17) . . . . ?
C37 C38 C39 C34 0.3(2) . . . . ?
C37 C38 C39 C44 177.06(15) . . . . ?
O4 C34 C39 C38 176.92(14) . . . . ?
C35 C34 C39 C38 -1.5(2) . . . . ?
Li1 C34 C39 C38 123.34(16) . . . . ?
O4 C34 C39 C44 0.1(2) . . . . ?
C35 C34 C39 C44 -178.25(13) . . . . ?
Li1 C34 C39 C44 -53.45(19) . . . . ?
C38 C37 C40 C42 -59.7(3) . . . . ?
C36 C37 C40 C42 120.3(3) . . . . ?
C38 C37 C40 C41 174.9(2) . . . . ?
C36 C37 C40 C41 -5.0(3) . . . . ?
C38 C37 C40 C43 58.0(3) . . . . ?
C36 C37 C40 C43 -121.9(3) . . . . ?
C38 C39 C44 C2 -101.49(17) . . . . ?
C34 C39 C44 C2 75.29(18) . . . . ?
C1 C2 C44 C39 -111.84(17) . . . . ?
C3 C2 C44 C39 62.20(19) . . . . ?
C1 O1 C45 C46 174.92(15) . . . . ?
Li2 O1 C45 C46 -7.8(3) . . . . ?
O1 C45 C46 C47 -72.9(2) . . . . ?
C48 C49 C50 C50 -174.8(4) . . . 2_656 ?
C48 C49X C50X C50X -170.1(6) . . . 2_656 ?
